data_7025981
loop_
_publ_author_name
'Barrett, Anthony G. M.'
'Crimmin, Mark R.'
'Hill, Michael S.'
'Hitchcock, Peter B.'
'Lomas, Sarah L.'
'Mahon, Mary F.'
'Procopiou, Panayiotis A.'

_publ_section_title
;
 Carbodiimide insertion reactions of homoleptic heavier alkaline earth
 amides and phosphides.
;
_journal_issue 31
_journal_name_full 'Dalton transactions (Cambridge, England : 2003)'
_journal_page_first 7393
_journal_page_last 7400
_journal_paper_doi 10.1039/c0dt00089b
_journal_volume 39
_journal_year 2010
_chemical_formula_moiety 'C58 H80 N4 O2 P2 Sr'
_chemical_formula_sum 'C58 H80 N4 O2 P2 Sr'
_chemical_formula_weight 1014.82
_chemical_name_systematic
;
?
;
_space_group_IT_number 14
_symmetry_cell_setting monoclinic
_symmetry_space_group_name_Hall '-P 2yab'
_symmetry_space_group_name_H-M 'P 1 21/a 1'
_atom_sites_solution_hydrogens geom
_atom_sites_solution_primary direct
_atom_sites_solution_secondary difmap
_audit_creation_method SHELXL-97
_cell_angle_alpha 90.00
_cell_angle_beta 113.2530(10)
_cell_angle_gamma 90.00
_cell_formula_units_Z 2
_cell_length_a 13.1977(2)
_cell_length_b 16.0704(3)
_cell_length_c 13.9234(3)
_cell_measurement_reflns_used 25438
_cell_measurement_temperature 150(2)
_cell_measurement_theta_max 27.485
_cell_measurement_theta_min 2.910
_cell_volume 2713.17(9)
_computing_cell_refinement 'HKL Scalepack (Otwinski & Minor, 1997)'
_computing_data_collection 'Collect (Nonius BV, 1997-2000)'
_computing_data_reduction
;
DENZO-SCALEPACK Z. Otwinowski and W. Minor, "
Processing of X-ray Diffraction Data Collected in Oscillation Mode ",
Methods in Enzymology, Volume 276: Macromolecular Crystallography,
part A, p.307-326, 1997,C.W. Carter, Jr. & R. M. Sweet, Eds., Academic Press.
;
_computing_molecular_graphics 'ORTEP3 for Windows - Farrugia, L. J. J. Appl. Crystallogr. 1997, 30, 565'
_computing_publication_material
;
'WinGX publication routines, Farrugia,
L. J., J. Appl. Crystallogr., 1999, 32, 837-838
;
_computing_structure_refinement
;
SHELXL97 -Program for Crystal Structure Analysis (Release 97-2).
Sheldrick, G.M., Instit\"ut f\"ur Anorganische Chemie der Universit\"at,
Tammanstrasse 4, D-3400 G\"ottingen, Germany, 1998
;
_computing_structure_solution
;
SIR97- Altomare A., Burla M.C., Camalli M., Cascarano G.L., Giacovazzo C. ,
Guagliardi A., Moliterni A.G.G., Polidori G.,Spagna R.
(1999) J. Appl. Cryst. 32, 115-119
;
_diffrn_ambient_temperature 150(2)
_diffrn_measured_fraction_theta_full 0.988
_diffrn_measured_fraction_theta_max 0.988
_diffrn_measurement_device_type 'Nonius Kappa CCD'
_diffrn_measurement_method '164 2.0 degree images with \w scans'
_diffrn_radiation_monochromator graphite
_diffrn_radiation_source 'fine-focus sealed tube'
_diffrn_radiation_type MoK\a
_diffrn_radiation_wavelength 0.71073
_diffrn_reflns_av_R_equivalents 0.0621
_diffrn_reflns_av_sigmaI/netI 0.0396
_diffrn_reflns_limit_h_max 17
_diffrn_reflns_limit_h_min -17
_diffrn_reflns_limit_k_max 20
_diffrn_reflns_limit_k_min -20
_diffrn_reflns_limit_l_max 18
_diffrn_reflns_limit_l_min -18
_diffrn_reflns_number 36348
_diffrn_reflns_theta_full 27.52
_diffrn_reflns_theta_max 27.52
_diffrn_reflns_theta_min 5.63
_diffrn_standards_decay_% 0
_diffrn_standards_number 0
_exptl_absorpt_coefficient_mu 1.097
_exptl_absorpt_correction_T_max 0.8982
_exptl_absorpt_correction_T_min 0.7344
_exptl_absorpt_correction_type multi-scan
_exptl_absorpt_process_details
;
multi-scan from symmetry-related measurements
Sortav (Blessing 1995)
;
_exptl_crystal_colour colourless
_exptl_crystal_density_diffrn 1.242
_exptl_crystal_density_method 'not measured'
_exptl_crystal_description 'square plate'
_exptl_crystal_F_000 1080
_exptl_crystal_size_max 0.30
_exptl_crystal_size_mid 0.30
_exptl_crystal_size_min 0.10
_refine_diff_density_max 0.355
_refine_diff_density_min -0.536
_refine_diff_density_rms 0.052
_refine_ls_extinction_method none
_refine_ls_goodness_of_fit_ref 1.046
_refine_ls_hydrogen_treatment noref
_refine_ls_matrix_type full
_refine_ls_number_parameters 313
_refine_ls_number_reflns 6172
_refine_ls_number_restraints 0
_refine_ls_restrained_S_all 1.046
_refine_ls_R_factor_all 0.0514
_refine_ls_R_factor_gt 0.0340
_refine_ls_shift/su_max 0.001
_refine_ls_shift/su_mean 0.000
_refine_ls_structure_factor_coef Fsqd
_refine_ls_weighting_details 'calc w=1/[\s^2^(Fo^2^)+(0.0344P)^2^+1.0772P] where P=(Fo^2^+2Fc^2^)/3'
_refine_ls_weighting_scheme calc
_refine_ls_wR_factor_gt 0.0747
_refine_ls_wR_factor_ref 0.0835
_reflns_number_gt 4948
_reflns_number_total 6172
_reflns_threshold_expression >2sigma(I)
_cod_data_source_file c0dt00089b.txt
_cod_data_source_block h07msh4
_cod_database_code 7025981

loop_
_symmetry_equiv_pos_as_xyz
'x, y, z'
'-x+1/2, y+1/2, -z'
'-x, -y, -z'
'x-1/2, -y-1/2, z'

loop_
_atom_site_label
_atom_site_type_symbol
_atom_site_fract_x
_atom_site_fract_y
_atom_site_fract_z
_atom_site_U_iso_or_equiv
_atom_site_adp_type
_atom_site_occupancy
_atom_site_symmetry_multiplicity
_atom_site_calc_flag
_atom_site_refinement_flags
_atom_site_disorder_assembly
_atom_site_disorder_group
Sr Sr 0.0000 0.0000 0.0000 0.02325(7) Uani 1 2 d S . .
O O 0.02687(12) 0.15633(8) 0.02736(12) 0.0375(3) Uani 1 1 d . B .
C1 C -0.05394(19) 0.22001(13) -0.01993(18) 0.0400(5) Uani 1 1 d . . .
H1A H -0.0520 0.2629 0.0318 0.048 Uiso 0.50 1 calc PR A 1
H1B H -0.1291 0.1962 -0.0516 0.048 Uiso 0.50 1 calc PR A 1
H1C H -0.0719 0.2486 0.0343 0.048 Uiso 0.50 1 calc PR A 2
H1D H -0.1224 0.1947 -0.0710 0.048 Uiso 0.50 1 calc PR A 2
C2 C -0.0186(10) 0.2565(6) -0.1040(8) 0.0411(18) Uani 0.50 1 d P B 1
H2A H -0.0563 0.2276 -0.1716 0.049 Uiso 0.50 1 calc PR B 1
H2B H -0.0358 0.3166 -0.1139 0.049 Uiso 0.50 1 calc PR B 1
C2A C -0.0100(10) 0.2802(6) -0.0729(9) 0.059(3) Uani 0.50 1 d P B 2
H2C H 0.0005 0.3354 -0.0387 0.071 Uiso 0.50 1 calc PR B 2
H2D H -0.0602 0.2863 -0.1473 0.071 Uiso 0.50 1 calc PR B 2
C3 C 0.1033(2) 0.24219(15) -0.0623(2) 0.0467(6) Uani 1 1 d . . .
H3A H 0.1434 0.2958 -0.0456 0.056 Uiso 0.50 1 calc PR B 1
H3B H 0.1237 0.2123 -0.1142 0.056 Uiso 0.50 1 calc PR B 1
H3C H 0.0956 0.2074 -0.1234 0.056 Uiso 0.50 1 calc PR B 2
H3D H 0.1592 0.2860 -0.0529 0.056 Uiso 0.50 1 calc PR B 2
C4 C 0.13127(18) 0.19033(13) 0.03559(18) 0.0398(5) Uani 1 1 d . B .
H4A H 0.1836 0.1453 0.0384 0.048 Uiso 1 1 calc R . .
H4B H 0.1643 0.2252 0.0990 0.048 Uiso 1 1 calc R . .
C5 C -0.24334(14) 0.02537(11) -0.11581(14) 0.0237(3) Uani 1 1 d . . .
N1 N -0.17678(12) 0.01259(10) -0.16534(12) 0.0276(3) Uani 1 1 d . . .
C11 C -0.21200(14) -0.00160(11) -0.27678(13) 0.0247(3) Uani 1 1 d . . .
H11 H -0.2877 0.0216 -0.3145 0.030 Uiso 1 1 calc R . .
C12 C -0.21252(16) -0.09519(12) -0.29953(15) 0.0298(4) Uani 1 1 d . . .
H12A H -0.1393 -0.1189 -0.2566 0.036 Uiso 1 1 calc R . .
H12B H -0.2679 -0.1231 -0.2791 0.036 Uiso 1 1 calc R . .
C13 C -0.23911(17) -0.11248(13) -0.41442(16) 0.0370(5) Uani 1 1 d . . .
H13A H -0.3151 -0.0935 -0.4570 0.044 Uiso 1 1 calc R . .
H13B H -0.2358 -0.1732 -0.4251 0.044 Uiso 1 1 calc R . .
C14 C -0.15857(19) -0.06828(14) -0.45085(17) 0.0404(5) Uani 1 1 d . . .
H14A H -0.1806 -0.0777 -0.5267 0.048 Uiso 1 1 calc R . .
H14B H -0.0837 -0.0916 -0.4138 0.048 Uiso 1 1 calc R . .
C15 C -0.15671(19) 0.02477(14) -0.42943(16) 0.0380(5) Uani 1 1 d . . .
H15A H -0.1001 0.0518 -0.4489 0.046 Uiso 1 1 calc R . .
H15B H -0.2292 0.0492 -0.4731 0.046 Uiso 1 1 calc R . .
C16 C -0.13143(16) 0.04174(13) -0.31473(15) 0.0307(4) Uani 1 1 d . . .
H16A H -0.1343 0.1025 -0.3042 0.037 Uiso 1 1 calc R . .
H16B H -0.0556 0.0226 -0.2720 0.037 Uiso 1 1 calc R . .
N2 N -0.19677(12) 0.02560(11) -0.01188(12) 0.0292(3) Uani 1 1 d . . .
C21 C -0.25215(15) 0.04073(12) 0.05854(14) 0.0271(4) Uani 1 1 d . . .
H21 H -0.3291 0.0603 0.0174 0.032 Uiso 1 1 calc R . .
C22 C -0.25541(18) -0.03966(13) 0.11604(17) 0.0367(4) Uani 1 1 d . . .
H22A H -0.3011 -0.0813 0.0648 0.044 Uiso 1 1 calc R . .
H22B H -0.1798 -0.0623 0.1500 0.044 Uiso 1 1 calc R . .
C23 C -0.3026(2) -0.02572(15) 0.19881(19) 0.0435(5) Uani 1 1 d . . .
H23A H -0.3810 -0.0091 0.1641 0.052 Uiso 1 1 calc R . .
H23B H -0.2994 -0.0785 0.2366 0.052 Uiso 1 1 calc R . .
C24 C -0.2397(2) 0.04085(16) 0.27633(17) 0.0462(5) Uani 1 1 d . . .
H24A H -0.2755 0.0508 0.3258 0.055 Uiso 1 1 calc R . .
H24B H -0.1634 0.0215 0.3169 0.055 Uiso 1 1 calc R . .
C25 C -0.2367(2) 0.12119(15) 0.22080(18) 0.0446(5) Uani 1 1 d . . .
H25A H -0.1910 0.1625 0.2725 0.053 Uiso 1 1 calc R . .
H25B H -0.3123 0.1439 0.1870 0.053 Uiso 1 1 calc R . .
C26 C -0.18925(18) 0.10726(13) 0.13818(16) 0.0346(4) Uani 1 1 d . . .
H26A H -0.1110 0.0903 0.1732 0.041 Uiso 1 1 calc R . .
H26B H -0.1917 0.1603 0.1011 0.041 Uiso 1 1 calc R . .
P P -0.39759(4) 0.04546(3) -0.17959(4) 0.02368(11) Uani 1 1 d . . .
C31 C -0.41260(15) 0.13243(11) -0.26904(14) 0.0262(4) Uani 1 1 d . . .
C32 C -0.32379(16) 0.18024(12) -0.26816(15) 0.0312(4) Uani 1 1 d . . .
H32 H -0.2506 0.1619 -0.2287 0.037 Uiso 1 1 calc R . .
C33 C -0.34082(18) 0.25414(12) -0.32407(17) 0.0376(5) Uani 1 1 d . . .
H33 H -0.2794 0.2857 -0.3228 0.045 Uiso 1 1 calc R . .
C34 C -0.44672(19) 0.28198(13) -0.38161(17) 0.0406(5) Uani 1 1 d . . .
H34 H -0.4582 0.3329 -0.4190 0.049 Uiso 1 1 calc R . .
C35 C -0.53581(18) 0.23530(13) -0.38443(16) 0.0375(5) Uani 1 1 d . . .
H35 H -0.6087 0.2538 -0.4247 0.045 Uiso 1 1 calc R . .
C36 C -0.51899(16) 0.16125(12) -0.32841(15) 0.0307(4) Uani 1 1 d . . .
H36 H -0.5808 0.1298 -0.3306 0.037 Uiso 1 1 calc R . .
C37 C -0.45111(14) -0.04627(11) -0.26225(14) 0.0256(4) Uani 1 1 d . . .
C38 C -0.49925(15) -0.04641(12) -0.37096(14) 0.0281(4) Uani 1 1 d . . .
H38 H -0.5029 0.0038 -0.4081 0.034 Uiso 1 1 calc R . .
C39 C -0.54228(16) -0.11944(12) -0.42602(16) 0.0341(4) Uani 1 1 d . . .
H39 H -0.5747 -0.1188 -0.5003 0.041 Uiso 1 1 calc R . .
C40 C -0.53772(18) -0.19298(13) -0.37240(18) 0.0394(5) Uani 1 1 d . . .
H40 H -0.5666 -0.2429 -0.4098 0.047 Uiso 1 1 calc R . .
C41 C -0.49122(19) -0.19353(13) -0.26464(18) 0.0410(5) Uani 1 1 d . . .
H41 H -0.4878 -0.2439 -0.2278 0.049 Uiso 1 1 calc R . .
C42 C -0.44915(17) -0.12032(12) -0.20953(16) 0.0335(4) Uani 1 1 d . . .
H42 H -0.4188 -0.1210 -0.1353 0.040 Uiso 1 1 calc R . .

loop_
_atom_site_aniso_label
_atom_site_aniso_U_11
_atom_site_aniso_U_22
_atom_site_aniso_U_33
_atom_site_aniso_U_23
_atom_site_aniso_U_13
_atom_site_aniso_U_12
Sr 0.01832(11) 0.02654(12) 0.02330(12) 0.00118(9) 0.00650(8) -0.00042(9)
O 0.0364(8) 0.0290(7) 0.0434(8) 0.0074(6) 0.0118(6) -0.0035(6)
C1 0.0436(12) 0.0332(11) 0.0441(12) 0.0037(9) 0.0183(10) 0.0039(9)
C2 0.045(3) 0.042(5) 0.037(4) 0.007(2) 0.016(3) -0.004(3)
C2A 0.054(5) 0.055(6) 0.079(8) 0.037(4) 0.038(6) 0.022(5)
C3 0.0472(13) 0.0422(12) 0.0540(14) 0.0128(10) 0.0237(11) 0.0008(10)
C4 0.0355(11) 0.0332(10) 0.0467(12) 0.0064(9) 0.0121(9) -0.0039(8)
C5 0.0197(8) 0.0260(8) 0.0244(9) -0.0001(6) 0.0077(7) -0.0011(6)
N1 0.0210(7) 0.0414(9) 0.0205(7) -0.0010(6) 0.0083(6) 0.0009(6)
C11 0.0213(8) 0.0314(9) 0.0207(8) -0.0008(7) 0.0073(6) 0.0014(7)
C12 0.0279(9) 0.0315(10) 0.0311(10) 0.0001(7) 0.0129(8) 0.0031(7)
C13 0.0349(11) 0.0399(11) 0.0358(11) -0.0097(8) 0.0134(9) 0.0013(8)
C14 0.0426(12) 0.0524(13) 0.0302(10) -0.0079(9) 0.0187(9) 0.0059(10)
C15 0.0414(11) 0.0482(12) 0.0309(10) 0.0012(9) 0.0212(9) 0.0007(9)
C16 0.0304(10) 0.0377(10) 0.0269(10) -0.0020(8) 0.0144(8) -0.0019(8)
N2 0.0219(7) 0.0452(9) 0.0212(7) 0.0003(6) 0.0092(6) 0.0024(6)
C21 0.0218(9) 0.0381(10) 0.0230(9) -0.0010(7) 0.0107(7) 0.0012(7)
C22 0.0431(12) 0.0361(11) 0.0398(11) -0.0015(9) 0.0261(10) -0.0031(9)
C23 0.0528(14) 0.0450(12) 0.0462(13) 0.0071(10) 0.0338(11) -0.0011(10)
C24 0.0497(13) 0.0665(15) 0.0294(11) 0.0035(10) 0.0231(10) 0.0020(11)
C25 0.0550(14) 0.0488(13) 0.0385(12) -0.0115(10) 0.0276(11) -0.0071(10)
C26 0.0385(11) 0.0380(11) 0.0318(10) -0.0026(8) 0.0188(9) -0.0051(8)
P 0.0196(2) 0.0278(2) 0.0227(2) -0.00079(17) 0.00739(17) 0.00034(16)
C31 0.0284(9) 0.0253(9) 0.0247(9) -0.0048(7) 0.0103(7) 0.0008(7)
C32 0.0311(10) 0.0286(9) 0.0331(10) -0.0029(7) 0.0119(8) -0.0008(7)
C33 0.0434(12) 0.0279(10) 0.0443(12) -0.0010(8) 0.0203(10) -0.0055(8)
C34 0.0537(13) 0.0271(10) 0.0414(12) 0.0041(8) 0.0193(10) 0.0052(9)
C35 0.0379(11) 0.0355(11) 0.0361(11) 0.0020(8) 0.0113(9) 0.0105(8)
C36 0.0290(9) 0.0314(9) 0.0301(10) -0.0015(8) 0.0098(8) 0.0034(7)
C37 0.0195(8) 0.0288(9) 0.0274(9) -0.0011(7) 0.0081(7) -0.0005(6)
C38 0.0272(9) 0.0284(9) 0.0272(9) -0.0020(7) 0.0092(8) -0.0006(7)
C39 0.0326(10) 0.0370(10) 0.0308(10) -0.0076(8) 0.0106(8) -0.0044(8)
C40 0.0401(12) 0.0320(10) 0.0457(12) -0.0090(9) 0.0164(10) -0.0086(8)
C41 0.0466(13) 0.0290(10) 0.0472(13) 0.0038(9) 0.0184(10) -0.0044(9)
C42 0.0339(10) 0.0329(10) 0.0322(10) 0.0033(8) 0.0113(8) -0.0023(8)

loop_
_atom_type_symbol
_atom_type_description
_atom_type_scat_dispersion_real
_atom_type_scat_dispersion_imag
_atom_type_scat_source
C C 0.0033 0.0016 'International Tables Vol C Tables 4.2.6.8 and 6.1.1.4'
H H 0.0000 0.0000 'International Tables Vol C Tables 4.2.6.8 and 6.1.1.4'
O O 0.0106 0.0060 'International Tables Vol C Tables 4.2.6.8 and 6.1.1.4'
P P 0.1023 0.0942 'International Tables Vol C Tables 4.2.6.8 and 6.1.1.4'
Sr Sr -1.5307 3.2498 'International Tables Vol C Tables 4.2.6.8 and 6.1.1.4'
N N 0.0061 0.0033 'International Tables Vol C Tables 4.2.6.8 and 6.1.1.4'

loop_
_geom_angle_atom_site_label_1
_geom_angle_atom_site_label_2
_geom_angle_atom_site_label_3
_geom_angle
_geom_angle_site_symmetry_1
_geom_angle_site_symmetry_3
O Sr O 180.0 . 3
O Sr N1 94.61(5) . .
O Sr N1 85.39(5) 3 .
O Sr N1 85.39(5) . 3
O Sr N1 94.61(5) 3 3
N1 Sr N1 180.00(7) . 3
O Sr N2 85.94(5) . .
O Sr N2 94.06(5) 3 .
N1 Sr N2 52.40(5) . .
N1 Sr N2 127.60(5) 3 .
O Sr N2 94.06(5) . 3
O Sr N2 85.94(5) 3 3
N1 Sr N2 127.60(5) . 3
N1 Sr N2 52.40(5) 3 3
N2 Sr N2 180.0 . 3
O Sr C5 90.15(5) . .
O Sr C5 89.85(5) 3 .
N1 Sr C5 26.18(5) . .
N1 Sr C5 153.82(5) 3 .
N2 Sr C5 26.22(5) . .
N2 Sr C5 153.78(5) 3 .
O Sr C5 89.85(5) . 3
O Sr C5 90.15(5) 3 3
N1 Sr C5 153.82(5) . 3
N1 Sr C5 26.18(5) 3 3
N2 Sr C5 153.78(5) . 3
N2 Sr C5 26.22(5) 3 3
C5 Sr C5 180.00(7) . 3
C1 O C4 106.21(15) . .
C1 O Sr 126.89(12) . .
C4 O Sr 117.24(12) . .
O C1 C2A 109.3(5) . .
O C1 C2 103.1(5) . .
O C1 H1A 111.1 . .
C2A C1 H1A 90.3 . .
C2 C1 H1A 111.1 . .
O C1 H1B 111.1 . .
C2A C1 H1B 123.8 . .
C2 C1 H1B 111.1 . .
H1A C1 H1B 109.1 . .
O C1 H1C 109.8 . .
C2A C1 H1C 109.8 . .
C2 C1 H1C 129.8 . .
H1B C1 H1C 91.1 . .
O C1 H1D 109.8 . .
C2A C1 H1D 109.8 . .
C2 C1 H1D 94.3 . .
H1A C1 H1D 124.3 . .
H1C C1 H1D 108.3 . .
C3 C2 C1 104.4(7) . .
C3 C2 H2A 110.9 . .
C1 C2 H2A 110.9 . .
C3 C2 H2B 110.9 . .
C1 C2 H2B 110.9 . .
H2A C2 H2B 108.9 . .
C1 C2A C3 104.3(7) . .
C1 C2A H2C 110.9 . .
C3 C2A H2C 110.9 . .
C1 C2A H2D 110.9 . .
C3 C2A H2D 110.9 . .
H2C C2A H2D 108.9 . .
C2 C3 C4 106.0(5) . .
C4 C3 C2A 100.6(5) . .
C2 C3 H3A 110.5 . .
C4 C3 H3A 110.5 . .
C2A C3 H3A 94.8 . .
C2 C3 H3B 110.5 . .
C4 C3 H3B 110.5 . .
C2A C3 H3B 130.1 . .
H3A C3 H3B 108.7 . .
C2 C3 H3C 91.3 . .
C4 C3 H3C 111.6 . .
C2A C3 H3C 111.6 . .
H3A C3 H3C 123.9 . .
C2 C3 H3D 125.0 . .
C4 C3 H3D 111.6 . .
C2A C3 H3D 111.6 . .
H3B C3 H3D 92.2 . .
H3C C3 H3D 109.4 . .
O C4 C3 104.55(17) . .
O C4 H4A 110.8 . .
C3 C4 H4A 110.8 . .
O C4 H4B 110.8 . .
C3 C4 H4B 110.8 . .
H4A C4 H4B 108.9 . .
N1 C5 N2 116.65(15) . .
N1 C5 P 126.10(13) . .
N2 C5 P 117.24(13) . .
N1 C5 Sr 58.08(9) . .
N2 C5 Sr 58.57(9) . .
P C5 Sr 175.52(9) . .
C5 N1 C11 125.49(15) . .
C5 N1 Sr 95.74(11) . .
C11 N1 Sr 138.00(11) . .
N1 C11 C16 108.97(14) . .
N1 C11 C12 110.35(15) . .
C16 C11 C12 108.76(15) . .
N1 C11 H11 109.6 . .
C16 C11 H11 109.6 . .
C12 C11 H11 109.6 . .
C13 C12 C11 112.08(16) . .
C13 C12 H12A 109.2 . .
C11 C12 H12A 109.2 . .
C13 C12 H12B 109.2 . .
C11 C12 H12B 109.2 . .
H12A C12 H12B 107.9 . .
C12 C13 C14 111.31(17) . .
C12 C13 H13A 109.4 . .
C14 C13 H13A 109.4 . .
C12 C13 H13B 109.4 . .
C14 C13 H13B 109.4 . .
H13A C13 H13B 108.0 . .
C13 C14 C15 110.63(17) . .
C13 C14 H14A 109.5 . .
C15 C14 H14A 109.5 . .
C13 C14 H14B 109.5 . .
C15 C14 H14B 109.5 . .
H14A C14 H14B 108.1 . .
C16 C15 C14 111.19(17) . .
C16 C15 H15A 109.4 . .
C14 C15 H15A 109.4 . .
C16 C15 H15B 109.4 . .
C14 C15 H15B 109.4 . .
H15A C15 H15B 108.0 . .
C15 C16 C11 112.76(16) . .
C15 C16 H16A 109.0 . .
C11 C16 H16A 109.0 . .
C15 C16 H16B 109.0 . .
C11 C16 H16B 109.0 . .
H16A C16 H16B 107.8 . .
C5 N2 C21 126.42(15) . .
C5 N2 Sr 95.21(11) . .
C21 N2 Sr 138.30(11) . .
N2 C21 C26 109.40(15) . .
N2 C21 C22 109.68(16) . .
C26 C21 C22 109.31(16) . .
N2 C21 H21 109.5 . .
C26 C21 H21 109.5 . .
C22 C21 H21 109.5 . .
C23 C22 C21 112.04(17) . .
C23 C22 H22A 109.2 . .
C21 C22 H22A 109.2 . .
C23 C22 H22B 109.2 . .
C21 C22 H22B 109.2 . .
H22A C22 H22B 107.9 . .
C24 C23 C22 111.69(18) . .
C24 C23 H23A 109.3 . .
C22 C23 H23A 109.3 . .
C24 C23 H23B 109.3 . .
C22 C23 H23B 109.3 . .
H23A C23 H23B 107.9 . .
C25 C24 C23 110.87(18) . .
C25 C24 H24A 109.5 . .
C23 C24 H24A 109.5 . .
C25 C24 H24B 109.5 . .
C23 C24 H24B 109.5 . .
H24A C24 H24B 108.1 . .
C24 C25 C26 111.17(19) . .
C24 C25 H25A 109.4 . .
C26 C25 H25A 109.4 . .
C24 C25 H25B 109.4 . .
C26 C25 H25B 109.4 . .
H25A C25 H25B 108.0 . .
C25 C26 C21 112.47(17) . .
C25 C26 H26A 109.1 . .
C21 C26 H26A 109.1 . .
C25 C26 H26B 109.1 . .
C21 C26 H26B 109.1 . .
H26A C26 H26B 107.8 . .
C31 P C37 106.01(8) . .
C31 P C5 104.83(8) . .
C37 P C5 103.49(8) . .
C32 C31 C36 117.79(17) . .
C32 C31 P 123.29(14) . .
C36 C31 P 117.99(15) . .
C33 C32 C31 121.04(18) . .
C33 C32 H32 119.5 . .
C31 C32 H32 119.5 . .
C34 C33 C32 120.3(2) . .
C34 C33 H33 119.9 . .
C32 C33 H33 119.9 . .
C35 C34 C33 119.67(19) . .
C35 C34 H34 120.2 . .
C33 C34 H34 120.2 . .
C34 C35 C36 120.16(19) . .
C34 C35 H35 119.9 . .
C36 C35 H35 119.9 . .
C35 C36 C31 121.04(19) . .
C35 C36 H36 119.5 . .
C31 C36 H36 119.5 . .
C38 C37 C42 118.51(17) . .
C38 C37 P 125.61(14) . .
C42 C37 P 115.73(14) . .
C37 C38 C39 120.77(18) . .
C37 C38 H38 119.6 . .
C39 C38 H38 119.6 . .
C40 C39 C38 119.99(19) . .
C40 C39 H39 120.0 . .
C38 C39 H39 120.0 . .
C41 C40 C39 119.83(19) . .
C41 C40 H40 120.1 . .
C39 C40 H40 120.1 . .
C40 C41 C42 120.19(19) . .
C40 C41 H41 119.9 . .
C42 C41 H41 119.9 . .
C37 C42 C41 120.68(19) . .
C37 C42 H42 119.7 . .
C41 C42 H42 119.7 . .

loop_
_geom_bond_atom_site_label_1
_geom_bond_atom_site_label_2
_geom_bond_distance
_geom_bond_site_symmetry_2
Sr O 2.5447(14) .
Sr O 2.5447(14) 3
Sr N1 2.5579(15) .
Sr N1 2.5579(15) 3
Sr N2 2.5693(15) .
Sr N2 2.5693(15) 3
Sr C5 2.9986(17) .
Sr C5 2.9986(17) 3
O C1 1.437(2) .
O C4 1.444(2) .
C1 C2A 1.468(13) .
C1 C2 1.536(12) .
C1 H1A 0.9900 .
C1 H1B 0.9900 .
C1 H1C 0.9900 .
C1 H1D 0.9900 .
C2 C3 1.497(13) .
C2 H2A 0.9900 .
C2 H2B 0.9900 .
C2A C3 1.568(12) .
C2A H2C 0.9900 .
C2A H2D 0.9900 .
C3 C4 1.513(3) .
C3 H3A 0.9900 .
C3 H3B 0.9900 .
C3 H3C 0.9900 .
C3 H3D 0.9900 .
C4 H4A 0.9900 .
C4 H4B 0.9900 .
C5 N1 1.330(2) .
C5 N2 1.330(2) .
C5 P 1.8999(18) .
N1 C11 1.451(2) .
C11 C16 1.529(3) .
C11 C12 1.536(3) .
C11 H11 1.0000 .
C12 C13 1.522(3) .
C12 H12A 0.9900 .
C12 H12B 0.9900 .
C13 C14 1.522(3) .
C13 H13A 0.9900 .
C13 H13B 0.9900 .
C14 C15 1.523(3) .
C14 H14A 0.9900 .
C14 H14B 0.9900 .
C15 C16 1.522(3) .
C15 H15A 0.9900 .
C15 H15B 0.9900 .
C16 H16A 0.9900 .
C16 H16B 0.9900 .
N2 C21 1.456(2) .
C21 C26 1.528(3) .
C21 C22 1.529(3) .
C21 H21 1.0000 .
C22 C23 1.527(3) .
C22 H22A 0.9900 .
C22 H22B 0.9900 .
C23 C24 1.514(3) .
C23 H23A 0.9900 .
C23 H23B 0.9900 .
C24 C25 1.513(3) .
C24 H24A 0.9900 .
C24 H24B 0.9900 .
C25 C26 1.528(3) .
C25 H25A 0.9900 .
C25 H25B 0.9900 .
C26 H26A 0.9900 .
C26 H26B 0.9900 .
P C31 1.8300(19) .
P C37 1.8315(18) .
C31 C32 1.398(3) .
C31 C36 1.398(3) .
C32 C33 1.389(3) .
C32 H32 0.9500 .
C33 C34 1.382(3) .
C33 H33 0.9500 .
C34 C35 1.382(3) .
C34 H34 0.9500 .
C35 C36 1.392(3) .
C35 H35 0.9500 .
C36 H36 0.9500 .
C37 C38 1.391(3) .
C37 C42 1.393(3) .
C38 C39 1.394(3) .
C38 H38 0.9500 .
C39 C40 1.386(3) .
C39 H39 0.9500 .
C40 C41 1.379(3) .
C40 H40 0.9500 .
C41 C42 1.395(3) .
C41 H41 0.9500 .
C42 H42 0.9500 .
